data_4068585
loop_
_publ_author_name
'Kaufhold, Oliver'
'Flores-Figueroa, Aar\'on'
'Pape, Tania'
'Hahn, F. Ekkehardt'

_publ_section_title
;
 Template Synthesis of Ruthenium Complexes with Saturated and
 Benzannulated NH,NH-Stabilized N-Heterocyclic Carbene Ligands
;
_journal_issue 3
_journal_name_full Organometallics
_journal_page_first 896
_journal_paper_doi 10.1021/om800964n
_journal_volume 28
_journal_year 2009
_chemical_formula_sum 'C13 H20 I2 N2 Ru'
_chemical_formula_weight 559.18
_chemical_name_systematic
; 
 ? 
;
_space_group_IT_number 14
_symmetry_cell_setting monoclinic
_symmetry_space_group_name_Hall '-P 2yn'
_symmetry_space_group_name_H-M 'P 1 21/n 1'
_atom_sites_solution_hydrogens geom
_atom_sites_solution_primary direct
_atom_sites_solution_secondary difmap
_audit_creation_method SHELXL-97
_cell_angle_alpha 90.00
_cell_angle_beta 110.130(3)
_cell_angle_gamma 90.00
_cell_formula_units_Z 4
_cell_length_a 8.0779(12)
_cell_length_b 25.339(4)
_cell_length_c 8.4881(12)
_cell_measurement_reflns_used 900
_cell_measurement_temperature 153(2)
_cell_measurement_theta_max 22.5
_cell_measurement_theta_min 1
_cell_volume 1631.3(4)
_computing_cell_refinement 'SAINT (Bruker AXS, 2000)'
_computing_data_collection 'SMART (Bruker AXS, 2000)'
_computing_data_reduction 'SAINT,SADABS (Bruker AXS, 2000)'
_computing_molecular_graphics
;
ORTEP3,L.J. Farrugia, J. Appl. Cryst. (1997) 30, 565
;
_computing_structure_refinement 'SHELXL-97 (Sheldrick, 1997)'
_computing_structure_solution 'SHELXS-97 (Sheldrick, 1990)'
_diffrn_ambient_temperature 153(2)
_diffrn_detector_area_resol_mean 80
_diffrn_measured_fraction_theta_full 0.994
_diffrn_measured_fraction_theta_max 0.994
_diffrn_measurement_device_type 'CCD area detector'
_diffrn_measurement_method 'Omega and Phi scans'
_diffrn_radiation_monochromator graphite
_diffrn_radiation_source 'rotating anode'
_diffrn_radiation_type MoK\a
_diffrn_radiation_wavelength 0.71073
_diffrn_reflns_av_R_equivalents 0.0446
_diffrn_reflns_av_sigmaI/netI 0.0413
_diffrn_reflns_limit_h_max 11
_diffrn_reflns_limit_h_min -11
_diffrn_reflns_limit_k_max 35
_diffrn_reflns_limit_k_min -35
_diffrn_reflns_limit_l_max 11
_diffrn_reflns_limit_l_min -11
_diffrn_reflns_number 18491
_diffrn_reflns_theta_full 30.04
_diffrn_reflns_theta_max 30.04
_diffrn_reflns_theta_min 1.61
_exptl_absorpt_coefficient_mu 4.733
_exptl_absorpt_correction_T_max 0.8710
_exptl_absorpt_correction_T_min 0.4512
_exptl_absorpt_correction_type multi-scan
_exptl_absorpt_process_details
; 
 Corrections were done with the SADABS program, utilizing the none merged
 raw data obtained from the integration process. Integration and final cell
 refinement were done with SAINT.

 SADABS reports ratio of Tmin/Tmax =  0.654799   

;
_exptl_crystal_colour 'dark red'
_exptl_crystal_density_diffrn 2.277
_exptl_crystal_density_method 'not measured'
_exptl_crystal_description 'transparent plates'
_exptl_crystal_F_000 1048
_exptl_crystal_size_max 0.20
_exptl_crystal_size_mid 0.10
_exptl_crystal_size_min 0.03
_refine_diff_density_max 1.259
_refine_diff_density_min -0.998
_refine_diff_density_rms 0.142
_refine_ls_extinction_method none
_refine_ls_goodness_of_fit_ref 1.106
_refine_ls_hydrogen_treatment noref
_refine_ls_matrix_type full
_refine_ls_number_parameters 166
_refine_ls_number_reflns 4749
_refine_ls_number_restraints 0
_refine_ls_restrained_S_all 1.106
_refine_ls_R_factor_all 0.0445
_refine_ls_R_factor_gt 0.0357
_refine_ls_shift/su_max 0.003
_refine_ls_shift/su_mean 0.000
_refine_ls_structure_factor_coef Fsqd
_refine_ls_weighting_details 'calc w=1/[\s^2^(Fo^2^)+(0.0205P)^2^+2.7514P] where P=(Fo^2^+2Fc^2^)/3'
_refine_ls_weighting_scheme calc
_refine_ls_wR_factor_gt 0.0717
_refine_ls_wR_factor_ref 0.0746
_reflns_number_gt 4180
_reflns_number_total 4749
_reflns_threshold_expression >2sigma(I)
_cod_data_source_file om800964n_si_003.cif
_cod_data_source_block sad
_cod_original_sg_symbol_H-M P2(1)/n
_cod_database_code 4068585

loop_
_symmetry_equiv_pos_as_xyz
'x, y, z'
'-x+1/2, y+1/2, -z+1/2'
'-x, -y, -z'
'x-1/2, -y-1/2, z-1/2'

loop_
_atom_site_label
_atom_site_type_symbol
_atom_site_fract_x
_atom_site_fract_y
_atom_site_fract_z
_atom_site_U_iso_or_equiv
_atom_site_adp_type
_atom_site_occupancy
_atom_site_symmetry_multiplicity
_atom_site_calc_flag
_atom_site_refinement_flags
Ru1 Ru 0.65945(4) 0.626657(11) 1.00038(4) 0.01748(7) Uani 1 1 d .
I1 I 0.99604(3) 0.657874(10) 1.17354(3) 0.02686(7) Uani 1 1 d .
I2 I 0.67683(4) 0.555075(11) 1.24374(4) 0.03171(8) Uani 1 1 d .
C1 C 0.7664(5) 0.57244(15) 0.8874(5) 0.0229(7) Uani 1 1 d .
N1 N 0.8776(5) 0.58432(15) 0.8065(5) 0.0356(9) Uani 1 1 d .
H1 H 0.9113 0.6167 0.7949 0.043 Uiso 1 1 calc R
N2 N 0.7274(5) 0.52172(14) 0.8609(5) 0.0328(8) Uani 1 1 d .
H2 H 0.6647 0.5043 0.9102 0.039 Uiso 1 1 calc R
C2 C 0.9368(7) 0.53776(19) 0.7395(6) 0.0384(10) Uani 1 1 d .
H2A H 1.0563 0.5267 0.8120 0.046 Uiso 1 1 calc R
H2B H 0.9363 0.5440 0.6241 0.046 Uiso 1 1 calc R
C3 C 0.7989(7) 0.49763(18) 0.7417(6) 0.0396(11) Uani 1 1 d .
H3A H 0.7073 0.4936 0.6295 0.048 Uiso 1 1 calc R
H3B H 0.8524 0.4628 0.7816 0.048 Uiso 1 1 calc R
C4 C 0.5559(6) 0.67693(16) 0.7802(5) 0.0266(8) Uani 1 1 d .
H4 H 0.6026 0.6846 0.6942 0.032 Uiso 1 1 calc R
C5 C 0.6035(5) 0.70857(14) 0.9236(5) 0.0232(8) Uani 1 1 d .
H5 H 0.6874 0.7359 0.9355 0.028 Uiso 1 1 calc R
C6 C 0.5293(5) 0.70104(15) 1.0540(5) 0.0228(7) Uani 1 1 d .
C7 C 0.4167(5) 0.65751(16) 1.0341(5) 0.0258(8) Uani 1 1 d .
H7 H 0.3677 0.6501 1.1187 0.031 Uiso 1 1 calc R
C8 C 0.3738(5) 0.62402(17) 0.8910(6) 0.0293(9) Uani 1 1 d .
H8 H 0.2990 0.5945 0.8832 0.035 Uiso 1 1 calc R
C9 C 0.4401(6) 0.63387(16) 0.7606(5) 0.0273(8) Uani 1 1 d .
C10 C 0.5849(6) 0.73676(16) 1.2052(5) 0.0287(9) Uani 1 1 d .
H10 H 0.7162 0.7402 1.2437 0.034 Uiso 1 1 calc R
C11 C 0.5377(7) 0.7145(2) 1.3502(6) 0.0419(11) Uani 1 1 d .
H11A H 0.4101 0.7087 1.3141 0.063 Uiso 1 1 calc R
H11B H 0.5732 0.7395 1.4440 0.063 Uiso 1 1 calc R
H11C H 0.5992 0.6809 1.3861 0.063 Uiso 1 1 calc R
C12 C 0.5067(7) 0.79189(19) 1.1560(7) 0.0439(12) Uani 1 1 d .
H12A H 0.5432 0.8057 1.0652 0.066 Uiso 1 1 calc R
H12B H 0.5491 0.8154 1.2534 0.066 Uiso 1 1 calc R
H12C H 0.3778 0.7898 1.1180 0.066 Uiso 1 1 calc R
C13 C 0.3899(7) 0.59928(19) 0.6076(6) 0.0387(11) Uani 1 1 d .
H13A H 0.3711 0.5631 0.6387 0.058 Uiso 1 1 calc R
H13B H 0.4847 0.5996 0.5602 0.058 Uiso 1 1 calc R
H13C H 0.2810 0.6126 0.5240 0.058 Uiso 1 1 calc R

loop_
_atom_site_aniso_label
_atom_site_aniso_U_11
_atom_site_aniso_U_22
_atom_site_aniso_U_33
_atom_site_aniso_U_23
_atom_site_aniso_U_13
_atom_site_aniso_U_12
Ru1 0.01783(14) 0.01695(13) 0.01723(14) 0.00042(10) 0.00549(11) 0.00007(10)
I1 0.01911(12) 0.02708(13) 0.03067(14) -0.00408(10) 0.00379(10) -0.00121(9)
I2 0.04001(17) 0.02760(13) 0.03038(15) 0.00922(11) 0.01579(12) 0.00209(11)
C1 0.0229(18) 0.0239(18) 0.0187(17) -0.0026(14) 0.0029(14) 0.0025(14)
N1 0.039(2) 0.0296(18) 0.048(2) -0.0075(17) 0.0280(19) -0.0017(16)
N2 0.041(2) 0.0234(16) 0.037(2) -0.0026(15) 0.0185(17) -0.0007(15)
C2 0.038(2) 0.041(3) 0.038(3) -0.008(2) 0.015(2) 0.007(2)
C3 0.051(3) 0.028(2) 0.041(3) -0.0107(19) 0.018(2) 0.005(2)
C4 0.032(2) 0.0259(18) 0.0212(19) 0.0072(15) 0.0087(16) 0.0087(16)
C5 0.0230(18) 0.0182(16) 0.029(2) 0.0064(15) 0.0091(16) 0.0053(14)
C6 0.0192(17) 0.0233(17) 0.0228(19) -0.0037(14) 0.0035(14) 0.0051(14)
C7 0.0155(17) 0.037(2) 0.0243(19) 0.0026(16) 0.0061(15) 0.0026(15)
C8 0.0191(18) 0.029(2) 0.033(2) -0.0029(17) 0.0005(16) -0.0003(15)
C9 0.027(2) 0.0256(19) 0.0225(19) 0.0008(15) 0.0004(16) 0.0063(16)
C10 0.0235(19) 0.031(2) 0.028(2) -0.0087(17) 0.0040(16) 0.0068(16)
C11 0.053(3) 0.045(3) 0.028(2) -0.008(2) 0.014(2) 0.003(2)
C12 0.048(3) 0.031(2) 0.048(3) -0.009(2) 0.011(2) 0.010(2)
C13 0.043(3) 0.037(2) 0.025(2) -0.0026(18) -0.0025(19) 0.006(2)

loop_
_atom_type_symbol
_atom_type_description
_atom_type_scat_dispersion_real
_atom_type_scat_dispersion_imag
_atom_type_scat_source
C C 0.0033 0.0016 'International Tables Vol C Tables 4.2.6.8 and 6.1.1.4'
H H 0.0000 0.0000 'International Tables Vol C Tables 4.2.6.8 and 6.1.1.4'
N N 0.0061 0.0033 'International Tables Vol C Tables 4.2.6.8 and 6.1.1.4'
Ru Ru -1.2594 0.8363 'International Tables Vol C Tables 4.2.6.8 and 6.1.1.4'
I I -0.4742 1.8119 'International Tables Vol C Tables 4.2.6.8 and 6.1.1.4'

loop_
_geom_angle_atom_site_label_1
_geom_angle_atom_site_label_2
_geom_angle_atom_site_label_3
_geom_angle
C1 Ru1 C8 109.83(16)
C1 Ru1 C5 125.60(15)
C8 Ru1 C5 79.67(15)
C1 Ru1 C4 95.20(15)
C8 Ru1 C4 67.24(17)
C5 Ru1 C4 37.42(15)
C1 Ru1 C9 87.55(15)
C8 Ru1 C9 37.58(16)
C5 Ru1 C9 67.99(15)
C4 Ru1 C9 37.58(16)
C1 Ru1 C7 146.90(16)
C8 Ru1 C7 37.82(15)
C5 Ru1 C7 66.48(15)
C4 Ru1 C7 79.01(15)
C9 Ru1 C7 67.91(16)
C1 Ru1 C6 162.61(15)
C8 Ru1 C6 67.40(15)
C5 Ru1 C6 37.67(14)
C4 Ru1 C6 67.69(15)
C9 Ru1 C6 80.57(14)
C7 Ru1 C6 36.30(14)
C1 Ru1 I2 89.33(11)
C8 Ru1 I2 94.24(12)
C5 Ru1 I2 144.68(10)
C4 Ru1 I2 161.40(12)
C9 Ru1 I2 125.02(11)
C7 Ru1 I2 87.35(11)
C6 Ru1 I2 107.88(10)
C1 Ru1 I1 86.76(11)
C8 Ru1 I1 162.84(11)
C5 Ru1 I1 87.16(11)
C4 Ru1 I1 108.08(12)
C9 Ru1 I1 144.26(12)
C7 Ru1 I1 126.15(11)
C6 Ru1 I1 95.47(10)
I2 Ru1 I1 90.161(14)
N2 C1 N1 107.0(3)
N2 C1 Ru1 128.5(3)
N1 C1 Ru1 124.0(3)
C1 N1 C2 112.7(4)
C1 N2 C3 113.4(4)
N1 C2 C3 101.3(4)
N2 C3 C2 101.3(4)
C5 C4 C9 121.3(4)
C5 C4 Ru1 71.3(2)
C9 C4 Ru1 72.0(2)
C4 C5 C6 122.1(4)
C4 C5 Ru1 71.3(2)
C6 C5 Ru1 75.0(2)
C7 C6 C5 115.8(3)
C7 C6 C10 124.5(4)
C5 C6 C10 119.6(4)
C7 C6 Ru1 69.5(2)
C5 C6 Ru1 67.3(2)
C10 C6 Ru1 130.1(3)
C6 C7 C8 121.9(4)
C6 C7 Ru1 74.2(2)
C8 C7 Ru1 69.3(2)
C9 C8 C7 121.2(4)
C9 C8 Ru1 72.2(2)
C7 C8 Ru1 72.9(2)
C8 C9 C4 117.5(4)
C8 C9 C13 120.9(4)
C4 C9 C13 121.7(4)
C8 C9 Ru1 70.2(2)
C4 C9 Ru1 70.4(2)
C13 C9 Ru1 130.1(3)
C6 C10 C11 112.5(4)
C6 C10 C12 110.0(4)
C11 C10 C12 111.4(4)

loop_
_geom_bond_atom_site_label_1
_geom_bond_atom_site_label_2
_geom_bond_distance
Ru1 C1 2.031(4)
Ru1 C8 2.172(4)
Ru1 C5 2.176(4)
Ru1 C4 2.177(4)
Ru1 C9 2.198(4)
Ru1 C7 2.219(4)
Ru1 C6 2.279(4)
Ru1 I2 2.7161(5)
Ru1 I1 2.7255(5)
C1 N2 1.324(5)
C1 N1 1.339(5)
N1 C2 1.460(6)
N2 C3 1.460(6)
C2 C3 1.514(7)
C4 C5 1.396(6)
C4 C9 1.409(6)
C5 C6 1.442(5)
C6 C7 1.403(6)
C6 C10 1.507(5)
C7 C8 1.424(6)
C8 C9 1.408(6)
C9 C13 1.502(6)
C10 C11 1.517(7)
C10 C12 1.531(6)
